data_4509781
loop_
_publ_author_name
'Tzeng, Biing-Chiau'
'Chang, Tsung-Yi'

_publ_section_title
;
 Toward Copper(I)-Iodide-Based Coordination Architectures
 viaN,N&#x2032;-Bis(pyridylcarbonyl)-4,4&#x2032;-diaminodiphenyl Ether
 with Different Solvent Compositions
;
_journal_issue 12
_journal_name_full 'Crystal Growth &amp; Design'
_journal_page_first 5343
_journal_paper_doi 10.1021/cg900828v
_journal_volume 9
_journal_year 2009
_chemical_formula_moiety 'C24 H18 Cu3 I3 N4 O3'
_chemical_formula_sum 'C24 H18 Cu3 I3 N4 O3'
_chemical_formula_weight 981.77
_chemical_name_systematic
; 
 ? 
;
_space_group_IT_number 14
_symmetry_cell_setting monoclinic
_symmetry_space_group_name_Hall '-P 2ybc'
_symmetry_space_group_name_H-M 'P 1 21/c 1'
_atom_sites_solution_hydrogens geom
_atom_sites_solution_primary direct
_atom_sites_solution_secondary difmap
_audit_creation_method SHELXL-97
_cell_angle_alpha 90.00
_cell_angle_beta 96.6580(10)
_cell_angle_gamma 90.00
_cell_formula_units_Z 4
_cell_length_a 4.1656(3)
_cell_length_b 26.587(2)
_cell_length_c 24.0963(19)
_cell_measurement_reflns_used 328
_cell_measurement_temperature 294(2)
_cell_measurement_theta_max 23.529
_cell_measurement_theta_min -23.529
_cell_volume 2650.7(3)
_computing_cell_refinement 'Bruker SMART'
_computing_data_collection 'Bruker SMART'
_computing_data_reduction 'Bruker SAINT'
_computing_molecular_graphics Ortep-3
_computing_publication_material 'Bruker SHELXTL'
_computing_structure_refinement 'SHELXL-97 (Sheldrick, 1997)'
_computing_structure_solution 'SHELXS-97 (Sheldrick, 1990)'
_diffrn_ambient_temperature 294(2)
_diffrn_measured_fraction_theta_full 1.000
_diffrn_measured_fraction_theta_max 1.000
_diffrn_measurement_device_type 'CCD area detector'
_diffrn_measurement_method 'phi and omega scans'
_diffrn_radiation_monochromator graphite
_diffrn_radiation_source 'fine-focus sealed tube'
_diffrn_radiation_type MoK\a
_diffrn_radiation_wavelength 0.71073
_diffrn_reflns_av_R_equivalents 0.0514
_diffrn_reflns_av_sigmaI/netI 0.0389
_diffrn_reflns_limit_h_max 5
_diffrn_reflns_limit_h_min -5
_diffrn_reflns_limit_k_max 32
_diffrn_reflns_limit_k_min -32
_diffrn_reflns_limit_l_max 28
_diffrn_reflns_limit_l_min -28
_diffrn_reflns_number 25802
_diffrn_reflns_theta_full 25.35
_diffrn_reflns_theta_max 25.35
_diffrn_reflns_theta_min 1.14
_diffrn_standards_decay_% 0
_exptl_absorpt_coefficient_mu 5.914
_exptl_absorpt_correction_T_max 0.9165
_exptl_absorpt_correction_T_min 0.8242
_exptl_absorpt_correction_type empirical
_exptl_absorpt_process_details SADABS
_exptl_crystal_colour Yellow
_exptl_crystal_density_diffrn 2.460
_exptl_crystal_density_method 'not measured'
_exptl_crystal_description Pillar
_exptl_crystal_F_000 1840
_exptl_crystal_size_max 0.03
_exptl_crystal_size_mid 0.02
_exptl_crystal_size_min 0.02
_refine_diff_density_max 1.619
_refine_diff_density_min -1.181
_refine_diff_density_rms 0.311
_refine_ls_extinction_method none
_refine_ls_goodness_of_fit_ref 1.316
_refine_ls_hydrogen_treatment mixed
_refine_ls_matrix_type full
_refine_ls_number_parameters 352
_refine_ls_number_reflns 4811
_refine_ls_number_restraints 0
_refine_ls_restrained_S_all 1.316
_refine_ls_R_factor_all 0.0794
_refine_ls_R_factor_gt 0.0666
_refine_ls_shift/su_max 0.000
_refine_ls_shift/su_mean 0.000
_refine_ls_structure_factor_coef Fsqd
_refine_ls_weighting_details 'calc w=1/[\s^2^(Fo^2^)+(0.0659P)^2^+16.7564P] where P=(Fo^2^+2Fc^2^)/3'
_refine_ls_weighting_scheme calc
_refine_ls_wR_factor_gt 0.1476
_refine_ls_wR_factor_ref 0.1630
_reflns_number_gt 4272
_reflns_number_total 4811
_reflns_threshold_expression >2sigma(I)
_cod_data_source_file cg900828vsup1.cif
_cod_data_source_block '[Cu3I3(papo)]n'
_cod_depositor_comments
;
The following automatic conversions were performed:

'_symmetry_cell_setting' value 'Monoclinic' changed to 'monoclinic'
according to /home/saulius/struct/CIF-dictionaries/cif_core.dic
dictionary named 'cif_core.dic' version 2.4.2 from
2011-04-26.

'_exptl_absorpt_correction_type' value 'Empirical'
changed to 'empirical' according to
/home/saulius/struct/CIF-dictionaries/cif_core.dic dictionary named
'cif_core.dic' version 2.4.2 from 2011-04-26.

Automatic conversion script
Id: cif_fix_values 1891 2012-01-12 08:04:46Z andrius 
;
_cod_original_sg_symbol_Hall -P_2ybc
_cod_original_sg_symbol_H-M P_21/c
_cod_database_code 4509781
_exptl_crystal_f_000' 1838.73

loop_
_symmetry_equiv_pos_as_xyz
'x, y, z'
'-x, y+1/2, -z+1/2'
'-x, -y, -z'
'x, -y-1/2, z-1/2'

loop_
_atom_site_label
_atom_site_type_symbol
_atom_site_fract_x
_atom_site_fract_y
_atom_site_fract_z
_atom_site_U_iso_or_equiv
_atom_site_adp_type
_atom_site_occupancy
_atom_site_symmetry_multiplicity
_atom_site_calc_flag
_atom_site_refinement_flags
I1 I 1.06051(17) 0.12154(3) -0.03304(3) 0.0327(2) Uani 1 1 d .
I2 I 0.60927(18) 0.21238(3) 0.09743(3) 0.0296(2) Uani 1 1 d .
I3 I 0.98919(19) 0.27733(3) -0.04908(3) 0.0382(2) Uani 1 1 d .
Cu1 Cu 0.6044(4) 0.13135(6) 0.03425(7) 0.0423(4) Uani 1 1 d .
Cu2 Cu 1.0614(5) 0.20765(6) 0.02611(7) 0.0507(5) Uani 1 1 d .
Cu3 Cu 0.5283(4) 0.28501(6) 0.01875(7) 0.0490(4) Uani 1 1 d .
O1 O 0.766(4) 0.9526(4) 0.2487(4) 0.084(4) Uani 1 1 d .
O2 O 0.743(3) 0.7066(3) 0.2672(3) 0.051(3) Uani 1 1 d .
O3 O 0.903(4) 0.5337(4) 0.0791(5) 0.098(5) Uani 1 1 d .
N1 N 0.652(2) 1.0703(3) 0.0853(4) 0.033(2) Uani 1 1 d .
N2 N 0.680(3) 0.8983(4) 0.1753(4) 0.050(3) Uani 1 1 d .
H2 H 0.6434 0.8980 0.1395 0.01(2) Uiso 1 1 d R
N3 N 0.636(3) 0.5233(4) 0.1538(4) 0.050(3) Uani 1 1 d .
H3 H 0.5361 0.5011 0.1713 0.02(3) Uiso 1 1 d R
N4 N 0.578(3) 0.3553(4) 0.0523(4) 0.043(3) Uani 1 1 d .
C1 C 0.484(3) 1.0279(4) 0.0728(5) 0.033(3) Uani 1 1 d .
H1 H 0.3436 1.0270 0.0399 0.04(3) Uiso 1 1 d R
C2 C 0.510(3) 0.9854(4) 0.1067(5) 0.042(3) Uani 1 1 d .
H2A H 0.3992 0.9561 0.0953 0.02(3) Uiso 1 1 d R
C3 C 0.702(3) 0.9870(4) 0.1569(5) 0.035(3) Uani 1 1 d .
C4 C 0.876(3) 1.0305(4) 0.1705(5) 0.038(3) Uani 1 1 d .
H4 H 1.0104 1.0328 0.2039 0.05(4) Uiso 1 1 d R
C5 C 0.847(3) 1.0694(4) 0.1343(5) 0.040(3) Uani 1 1 d .
H5 H 0.9706 1.0978 0.1438 0.04(3) Uiso 1 1 d R
C6 C 0.721(3) 0.9441(5) 0.1994(6) 0.046(3) Uani 1 1 d .
C7 C 0.688(3) 0.8506(4) 0.2016(5) 0.034(3) Uani 1 1 d .
C8 C 0.539(3) 0.8114(5) 0.1703(6) 0.046(3) Uani 1 1 d .
H8 H 0.4324 0.8179 0.1350 0.02(3) Uiso 1 1 d R
C9 C 0.549(3) 0.7625(4) 0.1910(5) 0.045(3) Uani 1 1 d .
H9 H 0.4458 0.7364 0.1703 0.06(4) Uiso 1 1 d R
C10 C 0.714(3) 0.7535(4) 0.2431(5) 0.036(3) Uani 1 1 d .
C11 C 0.864(3) 0.7920(4) 0.2749(5) 0.042(3) Uani 1 1 d .
H11 H 0.9746 0.7854 0.3100 0.07(5) Uiso 1 1 d R
C12 C 0.846(4) 0.8410(5) 0.2536(6) 0.052(4) Uani 1 1 d .
H12 H 0.9414 0.8673 0.2750 0.05(4) Uiso 1 1 d R
C13 C 0.708(3) 0.6634(4) 0.2342(5) 0.040(3) Uani 1 1 d .
C14 C 0.836(3) 0.6579(4) 0.1852(5) 0.044(3) Uani 1 1 d .
H14 H 0.9403 0.6849 0.1706 0.03(3) Uiso 1 1 d R
C15 C 0.812(4) 0.6119(5) 0.1563(5) 0.047(3) Uani 1 1 d .
H15 H 0.8951 0.6085 0.1223 0.10(6) Uiso 1 1 d R
C16 C 0.663(3) 0.5715(4) 0.1791(5) 0.038(3) Uani 1 1 d .
C17 C 0.535(4) 0.5777(5) 0.2278(5) 0.047(3) Uani 1 1 d .
H17 H 0.4333 0.5507 0.2430 0.04(3) Uiso 1 1 d R
C18 C 0.554(3) 0.6236(4) 0.2553(5) 0.044(3) Uani 1 1 d .
H18 H 0.4618 0.6273 0.2884 0.05(4) Uiso 1 1 d R
C19 C 0.742(4) 0.5077(5) 0.1070(6) 0.051(4) Uani 1 1 d .
C20 C 0.679(3) 0.4539(4) 0.0910(5) 0.041(3) Uani 1 1 d .
C21 C 0.723(4) 0.4406(5) 0.0364(6) 0.059(4) Uani 1 1 d .
H21 H 0.7874 0.4646 0.0119 0.10(6) Uiso 1 1 d R
C22 C 0.671(4) 0.3924(5) 0.0190(6) 0.063(5) Uani 1 1 d .
H22 H 0.6998 0.3845 -0.0177 0.06(4) Uiso 1 1 d R
C23 C 0.532(3) 0.3668(5) 0.1041(5) 0.045(3) Uani 1 1 d .
H23 H 0.4677 0.3420 0.1277 0.03(3) Uiso 1 1 d R
C24 C 0.582(4) 0.4173(5) 0.1239(6) 0.052(4) Uani 1 1 d .
H24 H 0.5457 0.4250 0.1604 0.04(4) Uiso 1 1 d R

loop_
_atom_site_aniso_label
_atom_site_aniso_U_11
_atom_site_aniso_U_22
_atom_site_aniso_U_33
_atom_site_aniso_U_23
_atom_site_aniso_U_13
_atom_site_aniso_U_12
I1 0.0291(4) 0.0366(4) 0.0328(4) -0.0068(3) 0.0052(3) -0.0010(3)
I2 0.0330(4) 0.0289(4) 0.0270(4) -0.0022(3) 0.0049(3) -0.0021(3)
I3 0.0382(5) 0.0430(5) 0.0340(4) 0.0072(3) 0.0063(3) 0.0003(3)
Cu1 0.0526(10) 0.0321(8) 0.0424(9) 0.0051(7) 0.0068(7) -0.0032(7)
Cu2 0.0612(11) 0.0455(10) 0.0455(10) 0.0044(8) 0.0068(8) -0.0074(8)
Cu3 0.0608(11) 0.0364(9) 0.0502(10) -0.0088(7) 0.0088(8) -0.0074(8)
O1 0.185(14) 0.030(5) 0.035(6) -0.001(4) 0.002(7) 0.001(7)
O2 0.110(8) 0.018(4) 0.024(4) 0.002(3) 0.009(5) -0.004(4)
O3 0.179(14) 0.045(7) 0.082(9) -0.018(6) 0.063(9) -0.040(8)
N1 0.039(6) 0.029(5) 0.031(5) 0.004(4) 0.005(4) -0.006(4)
N2 0.094(9) 0.038(6) 0.017(5) 0.003(4) 0.003(5) -0.001(6)
N3 0.085(9) 0.024(5) 0.043(7) 0.001(5) 0.017(6) -0.010(5)
N4 0.055(7) 0.034(6) 0.041(6) -0.015(5) 0.004(5) 0.001(5)
C1 0.044(7) 0.020(5) 0.033(6) -0.005(5) -0.005(5) 0.005(5)
C2 0.065(9) 0.021(6) 0.041(7) -0.004(5) 0.011(6) -0.005(6)
C3 0.045(7) 0.030(6) 0.031(6) -0.006(5) 0.012(5) 0.006(5)
C4 0.043(7) 0.035(7) 0.035(7) 0.002(5) 0.008(6) 0.001(5)
C5 0.035(7) 0.029(6) 0.054(8) -0.003(6) -0.001(6) -0.008(5)
C6 0.061(9) 0.030(7) 0.046(8) -0.003(6) 0.007(7) -0.001(6)
C7 0.050(7) 0.020(6) 0.031(6) -0.004(5) 0.002(5) 0.002(5)
C8 0.062(9) 0.036(7) 0.037(7) 0.002(6) -0.009(6) -0.009(6)
C9 0.074(10) 0.023(6) 0.037(7) -0.007(5) -0.003(6) -0.008(6)
C10 0.058(8) 0.020(6) 0.031(6) 0.004(5) 0.011(6) 0.003(5)
C11 0.069(9) 0.033(7) 0.021(6) -0.001(5) -0.009(6) -0.006(6)
C12 0.071(10) 0.034(7) 0.046(8) -0.010(6) -0.007(7) -0.013(7)
C13 0.064(9) 0.025(6) 0.030(7) 0.017(5) -0.002(6) 0.007(6)
C14 0.072(9) 0.022(6) 0.041(7) -0.001(5) 0.015(7) -0.015(6)
C15 0.083(10) 0.039(7) 0.023(6) -0.002(5) 0.017(6) 0.000(7)
C16 0.057(8) 0.023(6) 0.034(7) -0.003(5) 0.000(6) 0.009(5)
C17 0.076(10) 0.025(6) 0.040(7) 0.006(5) 0.011(7) -0.004(6)
C18 0.067(9) 0.033(7) 0.034(7) 0.004(5) 0.010(6) 0.009(6)
C19 0.083(11) 0.032(7) 0.037(8) 0.004(6) 0.007(7) -0.004(7)
C20 0.058(8) 0.031(6) 0.037(7) -0.002(5) 0.011(6) -0.001(6)
C21 0.096(12) 0.031(7) 0.053(9) 0.001(7) 0.025(8) -0.008(7)
C22 0.124(15) 0.035(8) 0.032(8) 0.000(6) 0.014(8) 0.004(8)
C23 0.055(8) 0.046(8) 0.036(7) 0.006(6) 0.015(6) -0.003(6)
C24 0.071(10) 0.052(9) 0.033(7) -0.008(6) 0.010(7) 0.002(7)

loop_
_atom_type_symbol
_atom_type_description
_atom_type_scat_dispersion_real
_atom_type_scat_dispersion_imag
_atom_type_scat_source
C C 0.0033 0.0016 'International Tables Vol C Tables 4.2.6.8 and 6.1.1.4'
H H 0.0000 0.0000 'International Tables Vol C Tables 4.2.6.8 and 6.1.1.4'
Cu Cu 0.3201 1.2651 'International Tables Vol C Tables 4.2.6.8 and 6.1.1.4'
I I -0.4742 1.8119 'International Tables Vol C Tables 4.2.6.8 and 6.1.1.4'
N N 0.0061 0.0033 'International Tables Vol C Tables 4.2.6.8 and 6.1.1.4'
O O 0.0106 0.0060 'International Tables Vol C Tables 4.2.6.8 and 6.1.1.4'

loop_
_geom_angle_atom_site_label_1
_geom_angle_atom_site_label_2
_geom_angle_atom_site_label_3
_geom_angle
_geom_angle_site_symmetry_1
_geom_angle_site_symmetry_3
Cu1 I1 Cu1 103.86(6) 1_655 .
Cu1 I1 Cu2 69.10(6) 1_655 .
Cu1 I1 Cu2 63.27(5) . .
Cu1 I2 Cu2 63.45(5) . .
Cu1 I2 Cu2 69.18(5) . 1_455
Cu2 I2 Cu2 101.18(6) . 1_455
Cu1 I2 Cu3 100.78(5) . .
Cu2 I2 Cu3 67.99(6) . .
Cu2 I2 Cu3 63.78(5) 1_455 .
Cu2 I3 Cu3 66.31(6) . 1_655
Cu2 I3 Cu3 70.07(6) . .
Cu3 I3 Cu3 103.70(6) 1_655 .
N1 Cu1 I2 108.0(3) 1_545 .
N1 Cu1 I1 108.0(3) 1_545 1_455
I2 Cu1 I1 112.56(6) . 1_455
N1 Cu1 I1 105.4(3) 1_545 .
I2 Cu1 I1 118.40(6) . .
I1 Cu1 I1 103.86(6) 1_455 .
N1 Cu1 Cu2 126.9(3) 1_545 .
I2 Cu1 Cu2 59.30(5) . .
I1 Cu1 Cu2 124.70(7) 1_455 .
I1 Cu1 Cu2 59.18(5) . .
N1 Cu1 Cu2 126.4(3) 1_545 1_455
I2 Cu1 Cu2 56.34(5) . 1_455
I1 Cu1 Cu2 56.31(5) 1_455 1_455
I1 Cu1 Cu2 127.56(7) . 1_455
Cu2 Cu1 Cu2 91.08(6) . 1_455
I3 Cu2 I2 112.36(7) . .
I3 Cu2 I2 115.76(7) . 1_655
I2 Cu2 I2 101.18(6) . 1_655
I3 Cu2 I1 104.19(6) . .
I2 Cu2 I1 114.73(6) . .
I2 Cu2 I1 109.00(7) 1_655 .
I3 Cu2 Cu1 122.88(8) . .
I2 Cu2 Cu1 57.25(5) . .
I2 Cu2 Cu1 121.36(7) 1_655 .
I1 Cu2 Cu1 57.55(5) . .
I3 Cu2 Cu3 57.58(5) . 1_655
I2 Cu2 Cu3 122.56(7) . 1_655
I2 Cu2 Cu3 58.17(5) 1_655 1_655
I1 Cu2 Cu3 122.60(8) . 1_655
Cu1 Cu2 Cu3 179.52(9) . 1_655
I3 Cu2 Cu3 56.29(5) . .
I2 Cu2 Cu3 56.07(5) . .
I2 Cu2 Cu3 124.65(7) 1_655 .
I1 Cu2 Cu3 126.29(8) . .
Cu1 Cu2 Cu3 89.79(7) . .
Cu3 Cu2 Cu3 90.42(7) 1_655 .
I3 Cu2 Cu1 123.44(8) . 1_655
I2 Cu2 Cu1 124.18(7) . 1_655
I2 Cu2 Cu1 54.48(5) 1_655 1_655
I1 Cu2 Cu1 54.59(5) . 1_655
Cu1 Cu2 Cu1 91.08(6) . 1_655
Cu3 Cu2 Cu1 88.71(7) 1_655 1_655
Cu3 Cu2 Cu1 179.04(8) . 1_655
N4 Cu3 I3 111.0(3) . 1_455
N4 Cu3 I3 105.4(3) . .
I3 Cu3 I3 103.70(6) 1_455 .
N4 Cu3 I2 112.3(3) . .
I3 Cu3 I2 114.16(6) 1_455 .
I3 Cu3 I2 109.58(7) . .
N4 Cu3 Cu2 132.6(3) . 1_455
I3 Cu3 Cu2 56.11(5) 1_455 1_455
I3 Cu3 Cu2 121.82(7) . 1_455
I2 Cu3 Cu2 58.05(5) . 1_455
N4 Cu3 Cu2 124.2(3) . .
I3 Cu3 Cu2 123.62(7) 1_455 .
I3 Cu3 Cu2 53.64(5) . .
I2 Cu3 Cu2 55.94(5) . .
Cu2 Cu3 Cu2 90.42(7) 1_455 .
C10 O2 C13 120.6(9) . .
C1 N1 C5 115.1(10) . .
C1 N1 Cu1 121.5(8) . 1_565
C5 N1 Cu1 123.4(8) . 1_565
C6 N2 C7 128.3(10) . .
C19 N3 C16 129.2(11) . .
C23 N4 C22 118.3(11) . .
C23 N4 Cu3 124.5(9) . .
C22 N4 Cu3 117.2(9) . .
N1 C1 C2 123.2(11) . .
C3 C2 C1 119.3(11) . .
C2 C3 C4 118.0(11) . .
C2 C3 C6 123.2(11) . .
C4 C3 C6 118.7(11) . .
C5 C4 C3 118.9(12) . .
C4 C5 N1 125.3(11) . .
O1 C6 N2 126.2(12) . .
O1 C6 C3 120.6(11) . .
N2 C6 C3 113.1(11) . .
C12 C7 C8 119.5(11) . .
C12 C7 N2 124.1(11) . .
C8 C7 N2 116.3(11) . .
C7 C8 C9 121.0(12) . .
C10 C9 C8 118.5(11) . .
O2 C10 C9 123.3(11) . .
O2 C10 C11 115.2(11) . .
C9 C10 C11 121.5(10) . .
C10 C11 C12 118.9(11) . .
C7 C12 C11 120.6(11) . .
C14 C13 C18 119.2(12) . .
C14 C13 O2 124.0(11) . .
C18 C13 O2 116.7(11) . .
C13 C14 C15 120.8(11) . .
C16 C15 C14 119.2(11) . .
C17 C16 C15 119.2(11) . .
C17 C16 N3 117.6(11) . .
C15 C16 N3 123.1(11) . .
C16 C17 C18 121.0(12) . .
C13 C18 C17 120.5(13) . .
O3 C19 N3 123.5(13) . .
O3 C19 C20 119.3(13) . .
N3 C19 C20 117.0(12) . .
C24 C20 C21 117.0(12) . .
C24 C20 C19 126.4(12) . .
C21 C20 C19 116.6(11) . .
C22 C21 C20 119.8(13) . .
N4 C22 C21 123.4(13) . .
N4 C23 C24 120.1(12) . .
C20 C24 C23 121.4(12) . .

loop_
_geom_bond_atom_site_label_1
_geom_bond_atom_site_label_2
_geom_bond_distance
_geom_bond_site_symmetry_2
I1 Cu1 2.6416(18) 1_655
I1 Cu1 2.6499(18) .
I1 Cu2 2.6966(19) .
I2 Cu1 2.6367(17) .
I2 Cu2 2.696(2) .
I2 Cu2 2.696(2) 1_455
I2 Cu3 2.6998(19) .
I3 Cu2 2.5841(18) .
I3 Cu3 2.6278(19) 1_655
I3 Cu3 2.6693(19) .
Cu1 N1 2.032(9) 1_545
Cu1 I1 2.6416(18) 1_455
Cu1 Cu2 2.804(2) .
Cu1 Cu2 3.028(2) 1_455
Cu2 I2 2.696(2) 1_655
Cu2 Cu3 2.851(2) 1_655
Cu2 Cu3 3.017(3) .
Cu2 Cu1 3.028(2) 1_655
Cu3 N4 2.038(10) .
Cu3 I3 2.6278(19) 1_455
Cu3 Cu2 2.851(2) 1_455
O1 C6 1.205(16) .
O2 C10 1.377(13) .
O2 C13 1.394(14) .
O3 C19 1.219(17) .
N1 C1 1.342(14) .
N1 C5 1.352(15) .
N1 Cu1 2.032(9) 1_565
N2 C6 1.351(16) .
N2 C7 1.414(15) .
N3 C19 1.324(17) .
N3 C16 1.417(15) .
N4 C23 1.320(16) .
N4 C22 1.355(17) .
C1 C2 1.392(16) .
C2 C3 1.371(17) .
C3 C4 1.383(17) .
C3 C6 1.529(17) .
C4 C5 1.349(17) .
C7 C12 1.371(17) .
C7 C8 1.390(16) .
C8 C9 1.392(17) .
C9 C10 1.380(17) .
C10 C11 1.382(16) .
C11 C12 1.401(17) .
C13 C14 1.359(17) .
C13 C18 1.363(17) .
C14 C15 1.406(17) .
C15 C16 1.385(18) .
C16 C17 1.353(17) .
C17 C18 1.388(17) .
C19 C20 1.496(17) .
C20 C24 1.348(18) .
C20 C21 1.396(18) .
C21 C22 1.356(19) .
C23 C24 1.434(18) .
